data_7104634
loop_
_publ_author_name
'Hu, Yimin'
'Ouyang, Ying'
'Qu, Yuan'
'Hu, Qiong'
'Yao, Hao'

_publ_section_title
;
 Rapid construction of five contiguous stereocenters in a multi-cascade
 reaction.
;
_journal_issue 30
_journal_name_full 'Chemical communications (Cambridge, England)'
_journal_page_first 4575
_journal_page_last 4577
_journal_paper_doi 10.1039/b900770a
_journal_volume 34
_journal_year 2009
_chemical_formula_moiety 'C28 H26 Cl N O'
_chemical_formula_sum 'C28 H26 Cl N O'
_chemical_formula_weight 427.95
_chemical_melting_point 427
_chemical_name_common
;
4-Benzyl-9-chloro-6-phenyl-1,2,3,3a,4,5a,6,10b-
octahydronaphtho(3,2,1-cd)indol-5
;
_chemical_name_systematic
;
?
;
_space_group_IT_number 14
_symmetry_cell_setting monoclinic
_symmetry_space_group_name_Hall '-P 2ybc'
_symmetry_space_group_name_H-M 'P 1 21/c 1'
_atom_sites_solution_hydrogens geom
_atom_sites_solution_primary direct
_atom_sites_solution_secondary difmap
_audit_creation_method SHELXL-97
_cell_angle_alpha 90.00
_cell_angle_beta 100.41(3)
_cell_angle_gamma 90.00
_cell_formula_units_Z 4
_cell_length_a 11.383(2)
_cell_length_b 9.3090(19)
_cell_length_c 21.432(4)
_cell_measurement_reflns_used 3716
_cell_measurement_temperature 291(2)
_cell_measurement_theta_max 23.37
_cell_measurement_theta_min 2.11
_cell_volume 2233.6(8)
_computing_cell_refinement SMART
_computing_data_collection 'SMART (Bruker, 2000)'
_computing_data_reduction 'SAINT (Bruker, 2000)'
_computing_molecular_graphics SHELXTL
_computing_publication_material SHELXTL
_computing_structure_refinement SHELXTL
_computing_structure_solution 'SHELXTL (Bruker, 2000)'
_diffrn_ambient_temperature 291(2)
_diffrn_measured_fraction_theta_full 1.000
_diffrn_measured_fraction_theta_max 1.000
_diffrn_measurement_device_type 'Bruker Smart Aepex CCD'
_diffrn_measurement_method 'phi and omega scans'
_diffrn_radiation_monochromator graphite
_diffrn_radiation_source 'sealed tube'
_diffrn_radiation_type MoK\a
_diffrn_radiation_wavelength 0.71073
_diffrn_reflns_av_R_equivalents 0.0429
_diffrn_reflns_av_sigmaI/netI 0.0654
_diffrn_reflns_limit_h_max 13
_diffrn_reflns_limit_h_min -13
_diffrn_reflns_limit_k_max 11
_diffrn_reflns_limit_k_min 0
_diffrn_reflns_limit_l_max 25
_diffrn_reflns_limit_l_min 0
_diffrn_reflns_number 8120
_diffrn_reflns_theta_full 25.28
_diffrn_reflns_theta_max 25.28
_diffrn_reflns_theta_min 1.82
_exptl_absorpt_coefficient_mu 0.191
_exptl_absorpt_correction_T_max 0.98
_exptl_absorpt_correction_T_min 0.96
_exptl_absorpt_correction_type multi-scan
_exptl_absorpt_process_details 'SADABS; Bruker, 2000'
_exptl_crystal_colour colourless
_exptl_crystal_density_diffrn 1.273
_exptl_crystal_density_method 'not measured'
_exptl_crystal_description block
_exptl_crystal_F_000 904
_exptl_crystal_size_max 0.30
_exptl_crystal_size_mid 0.20
_exptl_crystal_size_min 0.10
_refine_diff_density_max 0.172
_refine_diff_density_min -0.191
_refine_diff_density_rms 0.042
_refine_ls_extinction_method none
_refine_ls_goodness_of_fit_ref 1.053
_refine_ls_hydrogen_treatment constr
_refine_ls_matrix_type full
_refine_ls_number_parameters 280
_refine_ls_number_reflns 4060
_refine_ls_number_restraints 0
_refine_ls_restrained_S_all 1.053
_refine_ls_R_factor_all 0.0853
_refine_ls_R_factor_gt 0.0558
_refine_ls_shift/su_max 0.000
_refine_ls_shift/su_mean 0.000
_refine_ls_structure_factor_coef Fsqd
_refine_ls_weighting_details 'calc w=1/[\s^2^(Fo^2^)+(0.048P)^2^+0.2891P] where P=(Fo^2^+2Fc^2^)/3'
_refine_ls_weighting_scheme calc
_refine_ls_wR_factor_gt 0.1129
_refine_ls_wR_factor_ref 0.1202
_reflns_number_gt 2951
_reflns_number_total 4060
_reflns_threshold_expression >2sigma(I)
_cod_data_source_file b900770a.txt
_cod_data_source_block CCDC-715803
_cod_depositor_comments
;
The following automatic conversions were performed:
'_symmetry_cell_setting' value 'Monoclinic' changed to 'monoclinic'
according to '/home/saulius/struct/CIF-dictionaries/cif_core.dic'
dictionary named 'cif_core.dic' version 2.4.1 from 2010-06-29.

Automatic conversion script
Id: cif_fix_enum 1527 2010-12-29 10:47:43Z saulius 

The following automatic conversions were performed:

'_chemical_melting_point' value '427K' was changed to '427' - the
value should be numeric and without a unit designator.

Automatic conversion script
Id: cif_fix_values 1646 2011-03-28 12:23:43Z adriana 
;
_cod_original_sg_symbol_H-M P2(1)/c
_cod_database_code 7104634

loop_
_symmetry_equiv_pos_as_xyz
'x, y, z'
'-x, y+1/2, -z+1/2'
'-x, -y, -z'
'x, -y-1/2, z-1/2'

loop_
_atom_site_label
_atom_site_type_symbol
_atom_site_fract_x
_atom_site_fract_y
_atom_site_fract_z
_atom_site_U_iso_or_equiv
_atom_site_adp_type
_atom_site_occupancy
_atom_site_symmetry_multiplicity
_atom_site_calc_flag
_atom_site_refinement_flags
_atom_site_disorder_assembly
_atom_site_disorder_group
C1 C 1.0847(2) 1.0771(3) 0.13151(12) 0.0438(6) Uani 1 1 d . . .
H1A H 1.1452 1.0519 0.1096 0.053 Uiso 1 1 calc R . .
C2 C 1.0040(2) 0.9779(3) 0.14305(13) 0.0464(7) Uani 1 1 d . . .
H2A H 1.0102 0.8842 0.1289 0.056 Uiso 1 1 calc R . .
C3 C 0.9144(2) 1.0115(3) 0.17462(12) 0.0436(6) Uani 1 1 d . . .
H3A H 0.8592 0.9420 0.1811 0.052 Uiso 1 1 calc R . .
C4 C 0.9056(2) 1.1510(3) 0.19730(12) 0.0409(6) Uani 1 1 d . . .
C5 C 0.9876(2) 1.2511(3) 0.18589(13) 0.0461(6) Uani 1 1 d . . .
H5A H 0.9831 1.3443 0.2009 0.055 Uiso 1 1 calc R . .
C6 C 1.0757(3) 1.2164(3) 0.15282(12) 0.0460(7) Uani 1 1 d . . .
H6A H 1.1294 1.2861 0.1447 0.055 Uiso 1 1 calc R . .
C7 C 0.8105(2) 1.1868(3) 0.23447(12) 0.0414(6) Uani 1 1 d . . .
H7A H 0.8320 1.1474 0.2769 0.050 Uiso 1 1 calc R . .
H7B H 0.8048 1.2903 0.2381 0.050 Uiso 1 1 calc R . .
C8 C 0.6419(2) 1.0159(3) 0.22707(11) 0.0333(5) Uani 1 1 d . . .
C9 C 0.5311(2) 0.9814(3) 0.17865(11) 0.0390(6) Uani 1 1 d . . .
H9A H 0.4634 1.0311 0.1915 0.047 Uiso 1 1 calc R . .
C10 C 0.5561(2) 1.0532(3) 0.11923(11) 0.0358(5) Uani 1 1 d . . .
H10A H 0.6078 0.9890 0.1001 0.043 Uiso 1 1 calc R . .
C11 C 0.6296(2) 1.1849(3) 0.14385(11) 0.0348(5) Uani 1 1 d . . .
H11A H 0.6850 1.2092 0.1154 0.042 Uiso 1 1 calc R . .
C12 C 0.4423(2) 1.0766(3) 0.07081(11) 0.0367(5) Uani 1 1 d . . .
H12A H 0.4656 1.0917 0.0295 0.044 Uiso 1 1 calc R . .
C13 C 0.3739(2) 1.2100(3) 0.08557(11) 0.0366(5) Uani 1 1 d . . .
H13A H 0.3083 1.2285 0.0508 0.044 Uiso 1 1 calc R . .
H13B H 0.3408 1.1935 0.1236 0.044 Uiso 1 1 calc R . .
C14 C 0.4563(2) 1.3395(3) 0.09528(13) 0.0446(6) Uani 1 1 d . . .
H14A H 0.4110 1.4249 0.1015 0.053 Uiso 1 1 calc R . .
H14B H 0.4922 1.3539 0.0580 0.053 Uiso 1 1 calc R . .
C15 C 0.5540(2) 1.3146(3) 0.15339(13) 0.0436(6) Uani 1 1 d . . .
H15A H 0.6046 1.3990 0.1608 0.052 Uiso 1 1 calc R . .
H15B H 0.5176 1.2997 0.1905 0.052 Uiso 1 1 calc R . .
C16 C 0.4945(2) 0.8244(3) 0.16426(11) 0.0393(6) Uani 1 1 d . . .
H16A H 0.4688 0.7842 0.2019 0.047 Uiso 1 1 calc R . .
C17 C 0.3868(2) 0.8267(3) 0.11057(11) 0.0371(5) Uani 1 1 d . . .
C18 C 0.3658(2) 0.9390(3) 0.06601(11) 0.0340(5) Uani 1 1 d . . .
C19 C 0.2697(2) 0.9291(3) 0.01650(11) 0.0386(6) Uani 1 1 d . . .
H19A H 0.2563 1.0029 -0.0132 0.046 Uiso 1 1 calc R . .
C20 C 0.1932(2) 0.8130(3) 0.00981(11) 0.0366(5) Uani 1 1 d . . .
H20A H 0.1302 0.8066 -0.0244 0.044 Uiso 1 1 calc R . .
C21 C 0.2133(2) 0.7060(3) 0.05576(12) 0.0431(6) Uani 1 1 d . . .
C22 C 0.3080(2) 0.7129(3) 0.10478(12) 0.0376(6) Uani 1 1 d . . .
H22A H 0.3196 0.6396 0.1348 0.045 Uiso 1 1 calc R . .
C23 C 0.5972(2) 0.7308(3) 0.14913(12) 0.0380(6) Uani 1 1 d . . .
C24 C 0.6877(2) 0.6900(3) 0.19705(12) 0.0465(6) Uani 1 1 d . . .
H24A H 0.6840 0.7136 0.2388 0.056 Uiso 1 1 calc R . .
C25 C 0.7856(2) 0.6129(3) 0.18354(12) 0.0443(6) Uani 1 1 d . . .
H25A H 0.8479 0.5882 0.2162 0.053 Uiso 1 1 calc R . .
C26 C 0.7899(2) 0.5738(3) 0.12255(12) 0.0467(6) Uani 1 1 d . . .
H26A H 0.8553 0.5230 0.1136 0.056 Uiso 1 1 calc R . .
C27 C 0.6982(2) 0.6093(3) 0.07466(13) 0.0467(7) Uani 1 1 d . . .
H27A H 0.6994 0.5796 0.0333 0.056 Uiso 1 1 calc R . .
C28 C 0.6028(2) 0.6901(3) 0.08802(12) 0.0447(6) Uani 1 1 d . . .
H28A H 0.5419 0.7170 0.0551 0.054 Uiso 1 1 calc R . .
Cl1 Cl 0.11580(6) 0.56392(7) 0.04996(3) 0.04516(18) Uani 1 1 d . . .
N1 N 0.69613(19) 1.1301(2) 0.20477(10) 0.0429(5) Uani 1 1 d . . .
O1 O 0.67547(16) 0.9589(2) 0.27876(8) 0.0437(4) Uani 1 1 d . . .

loop_
_atom_site_aniso_label
_atom_site_aniso_U_11
_atom_site_aniso_U_22
_atom_site_aniso_U_33
_atom_site_aniso_U_23
_atom_site_aniso_U_13
_atom_site_aniso_U_12
C1 0.0392(14) 0.0465(16) 0.0464(14) 0.0156(12) 0.0094(11) 0.0149(12)
C2 0.0362(13) 0.0427(15) 0.0579(16) -0.0160(13) 0.0021(12) -0.0015(11)
C3 0.0548(16) 0.0402(14) 0.0395(13) 0.0091(11) 0.0186(12) -0.0054(12)
C4 0.0407(14) 0.0420(15) 0.0418(13) 0.0082(11) 0.0120(11) 0.0111(11)
C5 0.0343(13) 0.0454(15) 0.0548(15) -0.0153(13) -0.0025(11) -0.0050(12)
C6 0.0536(16) 0.0459(16) 0.0411(14) 0.0124(12) 0.0153(12) -0.0081(13)
C7 0.0312(13) 0.0481(15) 0.0451(14) -0.0019(12) 0.0073(11) -0.0034(11)
C8 0.0287(12) 0.0334(12) 0.0385(13) -0.0016(10) 0.0080(10) 0.0061(10)
C9 0.0385(13) 0.0402(14) 0.0379(13) 0.0009(11) 0.0059(11) -0.0022(11)
C10 0.0290(12) 0.0393(14) 0.0421(13) 0.0039(11) 0.0144(10) -0.0009(10)
C11 0.0284(11) 0.0365(13) 0.0419(13) 0.0043(10) 0.0130(10) -0.0077(10)
C12 0.0339(12) 0.0409(14) 0.0352(12) 0.0002(11) 0.0061(10) 0.0000(11)
C13 0.0367(13) 0.0367(14) 0.0357(12) 0.0023(10) 0.0046(10) 0.0053(10)
C14 0.0450(14) 0.0371(14) 0.0531(15) 0.0008(12) 0.0128(12) 0.0043(12)
C15 0.0437(14) 0.0380(14) 0.0506(15) -0.0031(12) 0.0128(12) -0.0022(12)
C16 0.0475(14) 0.0371(13) 0.0335(12) 0.0027(10) 0.0081(11) -0.0054(12)
C17 0.0366(13) 0.0412(13) 0.0349(12) -0.0012(11) 0.0103(10) 0.0002(11)
C18 0.0348(12) 0.0295(12) 0.0391(12) -0.0059(11) 0.0104(10) 0.0057(10)
C19 0.0354(12) 0.0388(14) 0.0428(13) 0.0012(11) 0.0102(11) 0.0119(11)
C20 0.0336(12) 0.0386(14) 0.0369(12) -0.0034(10) 0.0044(10) 0.0089(10)
C21 0.0409(14) 0.0473(15) 0.0442(14) 0.0052(12) 0.0158(12) -0.0078(12)
C22 0.0352(13) 0.0344(13) 0.0449(13) 0.0012(11) 0.0112(11) 0.0071(10)
C23 0.0310(12) 0.0382(14) 0.0433(14) 0.0065(11) 0.0029(10) -0.0020(10)
C24 0.0464(15) 0.0549(17) 0.0389(13) 0.0115(12) 0.0100(11) 0.0102(13)
C25 0.0419(14) 0.0385(14) 0.0450(15) 0.0035(11) -0.0123(11) 0.0111(12)
C26 0.0470(15) 0.0469(16) 0.0464(15) 0.0085(12) 0.0092(12) 0.0174(12)
C27 0.0442(15) 0.0559(17) 0.0413(14) 0.0104(12) 0.0109(11) 0.0059(13)
C28 0.0451(14) 0.0358(14) 0.0462(15) 0.0022(11) -0.0105(12) 0.0087(12)
Cl1 0.0457(4) 0.0422(4) 0.0485(3) -0.0044(3) 0.0107(3) -0.0051(3)
N1 0.0391(11) 0.0418(12) 0.0453(12) 0.0033(10) 0.0008(9) -0.0054(10)
O1 0.0442(10) 0.0431(10) 0.0409(10) -0.0029(8) -0.0001(8) -0.0035(8)

loop_
_atom_type_symbol
_atom_type_description
_atom_type_scat_dispersion_real
_atom_type_scat_dispersion_imag
_atom_type_scat_source
C C 0.0033 0.0016 'International Tables Vol C Tables 4.2.6.8 and 6.1.1.4'
H H 0.0000 0.0000 'International Tables Vol C Tables 4.2.6.8 and 6.1.1.4'
N N 0.0061 0.0033 'International Tables Vol C Tables 4.2.6.8 and 6.1.1.4'
O O 0.0106 0.0060 'International Tables Vol C Tables 4.2.6.8 and 6.1.1.4'
Cl Cl 0.1484 0.1585 'International Tables Vol C Tables 4.2.6.8 and 6.1.1.4'

loop_
_geom_angle_atom_site_label_1
_geom_angle_atom_site_label_2
_geom_angle_atom_site_label_3
_geom_angle
_geom_angle_site_symmetry_1
_geom_angle_site_symmetry_3
_geom_angle_publ_flag
C2 C1 C6 118.9(2) . . ?
C2 C1 H1A 120.5 . . ?
C6 C1 H1A 120.5 . . ?
C1 C2 C3 121.9(3) . . ?
C1 C2 H2A 119.1 . . ?
C3 C2 H2A 119.1 . . ?
C2 C3 C4 119.7(2) . . ?
C2 C3 H3A 120.2 . . ?
C4 C3 H3A 120.2 . . ?
C5 C4 C3 118.4(2) . . ?
C5 C4 C7 121.7(2) . . ?
C3 C4 C7 119.9(2) . . ?
C6 C5 C4 121.2(3) . . ?
C6 C5 H5A 119.4 . . ?
C4 C5 H5A 119.4 . . ?
C5 C6 C1 119.8(2) . . ?
C5 C6 H6A 120.1 . . ?
C1 C6 H6A 120.1 . . ?
N1 C7 C4 111.5(2) . . ?
N1 C7 H7A 109.3 . . ?
C4 C7 H7A 109.3 . . ?
N1 C7 H7B 109.3 . . ?
C4 C7 H7B 109.3 . . ?
H7A C7 H7B 108.0 . . ?
O1 C8 N1 124.7(2) . . ?
O1 C8 C9 127.7(2) . . ?
N1 C8 C9 107.4(2) . . ?
C10 C9 C8 102.89(19) . . ?
C10 C9 C16 109.7(2) . . ?
C8 C9 C16 120.1(2) . . ?
C10 C9 H9A 107.9 . . ?
C8 C9 H9A 107.9 . . ?
C16 C9 H9A 107.9 . . ?
C9 C10 C12 111.78(19) . . ?
C9 C10 C11 103.9(2) . . ?
C12 C10 C11 117.9(2) . . ?
C9 C10 H10A 107.6 . . ?
C12 C10 H10A 107.6 . . ?
C11 C10 H10A 107.6 . . ?
N1 C11 C15 111.6(2) . . ?
N1 C11 C10 100.95(19) . . ?
C15 C11 C10 113.47(19) . . ?
N1 C11 H11A 110.2 . . ?
C15 C11 H11A 110.2 . . ?
C10 C11 H11A 110.2 . . ?
C10 C12 C13 112.2(2) . . ?
C10 C12 C18 109.1(2) . . ?
C13 C12 C18 112.70(18) . . ?
C10 C12 H12A 107.5 . . ?
C13 C12 H12A 107.5 . . ?
C18 C12 H12A 107.5 . . ?
C14 C13 C12 110.38(19) . . ?
C14 C13 H13A 109.6 . . ?
C12 C13 H13A 109.6 . . ?
C14 C13 H13B 109.6 . . ?
C12 C13 H13B 109.6 . . ?
H13A C13 H13B 108.1 . . ?
C13 C14 C15 109.4(2) . . ?
C13 C14 H14A 109.8 . . ?
C15 C14 H14A 109.8 . . ?
C13 C14 H14B 109.8 . . ?
C15 C14 H14B 109.8 . . ?
H14A C14 H14B 108.2 . . ?
C11 C15 C14 110.9(2) . . ?
C11 C15 H15A 109.5 . . ?
C14 C15 H15A 109.5 . . ?
C11 C15 H15B 109.5 . . ?
C14 C15 H15B 109.5 . . ?
H15A C15 H15B 108.0 . . ?
C17 C16 C9 106.9(2) . . ?
C17 C16 C23 112.80(19) . . ?
C9 C16 C23 113.1(2) . . ?
C17 C16 H16A 108.0 . . ?
C9 C16 H16A 108.0 . . ?
C23 C16 H16A 108.0 . . ?
C22 C17 C18 118.8(2) . . ?
C22 C17 C16 118.6(2) . . ?
C18 C17 C16 122.6(2) . . ?
C19 C18 C17 119.0(2) . . ?
C19 C18 C12 117.8(2) . . ?
C17 C18 C12 123.2(2) . . ?
C20 C19 C18 122.0(2) . . ?
C20 C19 H19A 119.0 . . ?
C18 C19 H19A 119.0 . . ?
C19 C20 C21 117.9(2) . . ?
C19 C20 H20A 121.0 . . ?
C21 C20 H20A 121.0 . . ?
C22 C21 C20 121.2(2) . . ?
C22 C21 Cl1 120.2(2) . . ?
C20 C21 Cl1 118.7(2) . . ?
C21 C22 C17 121.1(2) . . ?
C21 C22 H22A 119.5 . . ?
C17 C22 H22A 119.5 . . ?
C24 C23 C28 118.7(2) . . ?
C24 C23 C16 119.7(2) . . ?
C28 C23 C16 121.6(2) . . ?
C23 C24 C25 120.4(2) . . ?
C23 C24 H24A 119.8 . . ?
C25 C24 H24A 119.8 . . ?
C26 C25 C24 120.2(2) . . ?
C26 C25 H25A 119.9 . . ?
C24 C25 H25A 119.9 . . ?
C27 C26 C25 120.0(2) . . ?
C27 C26 H26A 120.0 . . ?
C25 C26 H26A 120.0 . . ?
C26 C27 C28 119.7(3) . . ?
C26 C27 H27A 120.2 . . ?
C28 C27 H27A 120.2 . . ?
C23 C28 C27 121.1(2) . . ?
C23 C28 H28A 119.5 . . ?
C27 C28 H28A 119.5 . . ?
C8 N1 C7 124.2(2) . . ?
C8 N1 C11 112.84(19) . . ?
C7 N1 C11 122.8(2) . . ?

loop_
_geom_bond_atom_site_label_1
_geom_bond_atom_site_label_2
_geom_bond_distance
_geom_bond_site_symmetry_2
_geom_bond_publ_flag
C1 C2 1.356(4) . ?
C1 C6 1.385(4) . ?
C1 H1A 0.9300 . ?
C2 C3 1.358(4) . ?
C2 H2A 0.9300 . ?
C3 C4 1.396(4) . ?
C3 H3A 0.9300 . ?
C4 C5 1.372(4) . ?
C4 C7 1.493(3) . ?
C5 C6 1.368(4) . ?
C5 H5A 0.9300 . ?
C6 H6A 0.9300 . ?
C7 N1 1.442(3) . ?
C7 H7A 0.9700 . ?
C7 H7B 0.9700 . ?
C8 O1 1.225(3) . ?
C8 N1 1.359(3) . ?
C8 C9 1.516(3) . ?
C9 C10 1.510(3) . ?
C9 C16 1.536(4) . ?
C9 H9A 0.9800 . ?
C10 C12 1.522(3) . ?
C10 C11 1.523(3) . ?
C10 H10A 0.9800 . ?
C11 N1 1.477(3) . ?
C11 C15 1.517(3) . ?
C11 H11A 0.9800 . ?
C12 C13 1.529(3) . ?
C12 C18 1.541(3) . ?
C12 H12A 0.9800 . ?
C13 C14 1.518(3) . ?
C13 H13A 0.9700 . ?
C13 H13B 0.9700 . ?
C14 C15 1.530(4) . ?
C14 H14A 0.9700 . ?
C14 H14B 0.9700 . ?
C15 H15A 0.9700 . ?
C15 H15B 0.9700 . ?
C16 C17 1.522(4) . ?
C16 C23 1.539(4) . ?
C16 H16A 0.9800 . ?
C17 C22 1.379(3) . ?
C17 C18 1.407(3) . ?
C18 C19 1.382(3) . ?
C19 C20 1.379(4) . ?
C19 H19A 0.9300 . ?
C20 C21 1.391(3) . ?
C20 H20A 0.9300 . ?
C21 C22 1.364(4) . ?
C21 Cl1 1.716(3) . ?
C22 H22A 0.9300 . ?
C23 C24 1.370(4) . ?
C23 C28 1.376(4) . ?
C24 C25 1.399(4) . ?
C24 H24A 0.9300 . ?
C25 C26 1.366(4) . ?
C25 H25A 0.9300 . ?
C26 C27 1.366(4) . ?
C26 H26A 0.9300 . ?
C27 C28 1.392(4) . ?
C27 H27A 0.9300 . ?
C28 H28A 0.9300 . ?

loop_
_geom_torsion_atom_site_label_1
_geom_torsion_atom_site_label_2
_geom_torsion_atom_site_label_3
_geom_torsion_atom_site_label_4
_geom_torsion
_geom_torsion_site_symmetry_1
_geom_torsion_site_symmetry_2
_geom_torsion_site_symmetry_3
_geom_torsion_site_symmetry_4
_geom_torsion_publ_flag
C6 C1 C2 C3 0.3(4) . . . . ?
C1 C2 C3 C4 -1.4(4) . . . . ?
C2 C3 C4 C5 1.1(4) . . . . ?
C2 C3 C4 C7 -177.3(3) . . . . ?
C3 C4 C5 C6 0.4(4) . . . . ?
C7 C4 C5 C6 178.7(2) . . . . ?
C4 C5 C6 C1 -1.5(4) . . . . ?
C2 C1 C6 C5 1.1(4) . . . . ?
C5 C4 C7 N1 135.7(3) . . . . ?
C3 C4 C7 N1 -46.0(3) . . . . ?
O1 C8 C9 C10 -164.3(2) . . . . ?
N1 C8 C9 C10 19.5(3) . . . . ?
O1 C8 C9 C16 -42.1(3) . . . . ?
N1 C8 C9 C16 141.7(2) . . . . ?
C8 C9 C10 C12 -160.7(2) . . . . ?
C16 C9 C10 C12 70.4(3) . . . . ?
C8 C9 C10 C11 -32.6(2) . . . . ?
C16 C9 C10 C11 -161.5(2) . . . . ?
C9 C10 C11 N1 33.1(2) . . . . ?
C12 C10 C11 N1 157.31(19) . . . . ?
C9 C10 C11 C15 -86.5(2) . . . . ?
C12 C10 C11 C15 37.8(3) . . . . ?
C9 C10 C12 C13 80.9(3) . . . . ?
C11 C10 C12 C13 -39.3(3) . . . . ?
C9 C10 C12 C18 -44.7(3) . . . . ?
C11 C10 C12 C18 -164.90(19) . . . . ?
C10 C12 C13 C14 51.5(3) . . . . ?
C18 C12 C13 C14 175.19(19) . . . . ?
C12 C13 C14 C15 -63.7(3) . . . . ?
N1 C11 C15 C14 -161.1(2) . . . . ?
C10 C11 C15 C14 -47.9(3) . . . . ?
C13 C14 C15 C11 61.7(3) . . . . ?
C10 C9 C16 C17 -56.8(3) . . . . ?
C8 C9 C16 C17 -175.6(2) . . . . ?
C10 C9 C16 C23 67.9(3) . . . . ?
C8 C9 C16 C23 -50.9(3) . . . . ?
C9 C16 C17 C22 -154.6(2) . . . . ?
C23 C16 C17 C22 80.6(3) . . . . ?
C9 C16 C17 C18 26.6(3) . . . . ?
C23 C16 C17 C18 -98.2(3) . . . . ?
C22 C17 C18 C19 -2.5(3) . . . . ?
C16 C17 C18 C19 176.3(2) . . . . ?
C22 C17 C18 C12 175.2(2) . . . . ?
C16 C17 C18 C12 -6.0(3) . . . . ?
C10 C12 C18 C19 -168.38(19) . . . . ?
C13 C12 C18 C19 66.3(3) . . . . ?
C10 C12 C18 C17 13.9(3) . . . . ?
C13 C12 C18 C17 -111.5(2) . . . . ?
C17 C18 C19 C20 0.6(3) . . . . ?
C12 C18 C19 C20 -177.2(2) . . . . ?
C18 C19 C20 C21 1.7(3) . . . . ?
C19 C20 C21 C22 -2.2(4) . . . . ?
C19 C20 C21 Cl1 177.59(17) . . . . ?
C20 C21 C22 C17 0.3(4) . . . . ?
Cl1 C21 C22 C17 -179.48(18) . . . . ?
C18 C17 C22 C21 2.1(3) . . . . ?
C16 C17 C22 C21 -176.8(2) . . . . ?
C17 C16 C23 C24 -164.6(2) . . . . ?
C9 C16 C23 C24 74.0(3) . . . . ?
C17 C16 C23 C28 17.4(3) . . . . ?
C9 C16 C23 C28 -104.1(3) . . . . ?
C28 C23 C24 C25 2.3(4) . . . . ?
C16 C23 C24 C25 -175.8(2) . . . . ?
C23 C24 C25 C26 -2.1(4) . . . . ?
C24 C25 C26 C27 -0.4(4) . . . . ?
C25 C26 C27 C28 2.5(4) . . . . ?
C24 C23 C28 C27 -0.1(4) . . . . ?
C16 C23 C28 C27 177.9(2) . . . . ?
C26 C27 C28 C23 -2.3(4) . . . . ?
O1 C8 N1 C7 9.7(4) . . . . ?
C9 C8 N1 C7 -173.9(2) . . . . ?
O1 C8 N1 C11 -174.4(2) . . . . ?
C9 C8 N1 C11 2.0(3) . . . . ?
C4 C7 N1 C8 107.1(3) . . . . ?
C4 C7 N1 C11 -68.4(3) . . . . ?
C15 C11 N1 C8 98.6(2) . . . . ?
C10 C11 N1 C8 -22.3(2) . . . . ?
C15 C11 N1 C7 -85.4(3) . . . . ?
C10 C11 N1 C7 153.7(2) . . . . ?
